data_7001935
loop_
_publ_author_name
'Marchetti, Fabio'
'Pampaloni, Guido'
'Zacchini, Stefano'

_publ_section_title
;
 Fragmentation of oxygen-containing molecules via C--O bond cleavage
 promoted by coordination to niobium and tantalum pentahalides
;
_journal_issue 34
_journal_name_full 'Dalton Transactions'
_journal_page_first 6759
_journal_page_last 6772
_journal_paper_doi 10.1039/b905023j
_journal_year 2009
_chemical_formula_sum 'C4 H8 Cl8 Nb2 O4'
_chemical_formula_weight 589.52
_chemical_name_systematic
;
?
;
_space_group_IT_number 29
_symmetry_cell_setting orthorhombic
_symmetry_space_group_name_Hall 'P 2c -2ac'
_symmetry_space_group_name_H-M 'P c a 21'
_atom_sites_solution_hydrogens geom
_atom_sites_solution_primary direct
_atom_sites_solution_secondary difmap
_audit_creation_method SHELXL-97
_cell_angle_alpha 90.00
_cell_angle_beta 90.00
_cell_angle_gamma 90.00
_cell_formula_units_Z 4
_cell_length_a 13.7903(19)
_cell_length_b 9.5260(13)
_cell_length_c 13.3244(18)
_cell_measurement_reflns_used 3746
_cell_measurement_temperature 173(2)
_cell_measurement_theta_max 25.390
_cell_measurement_theta_min 2.5985
_cell_volume 1750.4(4)
_computing_structure_refinement 'SHELXL-97 (Sheldrick, 1997)'
_computing_structure_solution 'SHELXS-97 (Sheldrick, 1990)'
_diffrn_ambient_temperature 173(2)
_diffrn_measured_fraction_theta_full 1.000
_diffrn_measured_fraction_theta_max 1.000
_diffrn_measurement_device_type 'CCD area detector'
_diffrn_measurement_method 'phi and omega scans'
_diffrn_radiation_monochromator graphite
_diffrn_radiation_source 'fine-focus sealed tube'
_diffrn_radiation_type MoK\a
_diffrn_radiation_wavelength 0.71073
_diffrn_reflns_av_R_equivalents 0.0653
_diffrn_reflns_av_sigmaI/netI 0.0618
_diffrn_reflns_limit_h_max 16
_diffrn_reflns_limit_h_min -16
_diffrn_reflns_limit_k_max 11
_diffrn_reflns_limit_k_min -11
_diffrn_reflns_limit_l_max 15
_diffrn_reflns_limit_l_min -15
_diffrn_reflns_number 11832
_diffrn_reflns_theta_full 25.03
_diffrn_reflns_theta_max 25.03
_diffrn_reflns_theta_min 2.14
_exptl_absorpt_coefficient_mu 2.529
_exptl_absorpt_correction_T_max 0.7684
_exptl_absorpt_correction_T_min 0.6878
_exptl_absorpt_correction_type empirical
_exptl_absorpt_process_details 'SADABS (Sheldrick)'
_exptl_crystal_colour pale-yellow
_exptl_crystal_density_diffrn 2.237
_exptl_crystal_density_method 'not measured'
_exptl_crystal_description prism
_exptl_crystal_F_000 1128
_exptl_crystal_size_max 0.16
_exptl_crystal_size_mid 0.12
_exptl_crystal_size_min 0.11
_refine_diff_density_max 1.239
_refine_diff_density_min -1.142
_refine_diff_density_rms 0.162
_refine_ls_abs_structure_details 'Flack H D (1983), Acta Cryst. A39, 876-881'
_refine_ls_abs_structure_Flack -0.08(14)
_refine_ls_extinction_method none
_refine_ls_goodness_of_fit_ref 1.056
_refine_ls_hydrogen_treatment constr
_refine_ls_matrix_type full
_refine_ls_number_parameters 233
_refine_ls_number_reflns 3083
_refine_ls_number_restraints 290
_refine_ls_restrained_S_all 1.043
_refine_ls_R_factor_all 0.0722
_refine_ls_R_factor_gt 0.0482
_refine_ls_shift/su_max 0.000
_refine_ls_shift/su_mean 0.000
_refine_ls_structure_factor_coef Fsqd
_refine_ls_weighting_details 'calc w=1/[\s^2^(Fo^2^)+(0.0411P)^2^+11.6333P] where P=(Fo^2^+2Fc^2^)/3'
_refine_ls_weighting_scheme calc
_refine_ls_wR_factor_gt 0.1014
_refine_ls_wR_factor_ref 0.1131
_reflns_number_gt 2474
_reflns_number_total 3083
_reflns_threshold_expression >2sigma(I)
_cod_data_source_file b905023j.txt
_cod_data_source_block pca21a
_cod_depositor_comments
;
The following automatic conversions were performed:
'_symmetry_cell_setting' value 'ORTHORHOMBIC' changed to 'orthorhombic'
according to '/home/saulius/struct/CIF-dictionaries/cif_core.dic'
dictionary named 'cif_core.dic' version 2.4.1 from 2010-06-29.

Automatic conversion script
Id: cif_fix_enum 1527 2010-12-29 10:47:43Z saulius 
;
_cod_original_sg_symbol_H-M Pca2(1)
_cod_database_code 7001935

loop_
_symmetry_equiv_pos_as_xyz
'x, y, z'
'-x, -y, z+1/2'
'x+1/2, -y, z'
'-x+1/2, y, z+1/2'

loop_
_atom_site_label
_atom_site_type_symbol
_atom_site_fract_x
_atom_site_fract_y
_atom_site_fract_z
_atom_site_U_iso_or_equiv
_atom_site_adp_type
_atom_site_occupancy
_atom_site_symmetry_multiplicity
_atom_site_calc_flag
_atom_site_refinement_flags
_atom_site_disorder_assembly
_atom_site_disorder_group
Nb1 Nb -0.00234(7) 0.39635(8) 0.70170(8) 0.0227(2) Uani 1 1 d U A .
Cl1 Cl -0.14729(17) 0.2738(3) 0.68147(19) 0.0302(6) Uani 1 1 d U . .
Cl2 Cl 0.15580(18) 0.4801(3) 0.7080(2) 0.0375(6) Uani 1 1 d U . .
Cl3 Cl 0.0281(2) 0.2639(3) 0.8445(2) 0.0422(8) Uani 1 1 d U . .
Cl4 Cl -0.0211(2) 0.4908(4) 0.5423(2) 0.0445(7) Uani 1 1 d U . .
Cl5 Cl -0.0700(2) 0.5809(3) 0.7828(2) 0.0450(8) Uani 1 1 d U . .
O1 O 0.0600(5) 0.2235(7) 0.6227(6) 0.0312(13) Uani 1 1 d U . .
Nb2 Nb 0.14147(12) 0.12182(17) 0.54553(13) 0.0195(5) Uani 0.507(2) 1 d PU A 1
Cl6 Cl 0.0445(12) 0.0916(19) 0.4051(7) 0.031(2) Uani 0.507(2) 1 d PU A 1
Cl7 Cl 0.2401(4) 0.0726(6) 0.6857(4) 0.0340(12) Uani 0.507(2) 1 d PU A 1
Cl8 Cl 0.2496(4) 0.2700(5) 0.4752(4) 0.0287(12) Uani 0.507(2) 1 d PU A 1
C1 C 0.1863(5) -0.1878(7) 0.5069(5) 0.0269(14) Uani 0.507(2) 1 d PGU A 1
C2 C 0.0944(6) -0.2061(8) 0.5696(8) 0.0298(16) Uani 0.507(2) 1 d PGU A 1
H2A H 0.0415 -0.2446 0.5277 0.036 Uiso 0.507(2) 1 calc PR A 1
H2B H 0.1065 -0.2717 0.6258 0.036 Uiso 0.507(2) 1 calc PR A 1
C3 C -0.0314(8) -0.0666(14) 0.6389(12) 0.032(3) Uani 0.507(2) 1 d PGU A 1
H3A H -0.0472 0.0273 0.6643 0.048 Uiso 0.507(2) 1 calc PR A 1
H3B H -0.0416 -0.1359 0.6922 0.048 Uiso 0.507(2) 1 calc PR A 1
H3C H -0.0734 -0.0887 0.5817 0.048 Uiso 0.507(2) 1 calc PR A 1
C4 C 0.3119(7) -0.3035(11) 0.4229(9) 0.030(3) Uani 0.507(2) 1 d PGU A 1
H4A H 0.3330 -0.4001 0.4102 0.045 Uiso 0.507(2) 1 calc PR A 1
H4B H 0.3630 -0.2530 0.4591 0.045 Uiso 0.507(2) 1 calc PR A 1
H4C H 0.2990 -0.2563 0.3589 0.045 Uiso 0.507(2) 1 calc PR A 1
O2 O 0.2108(7) -0.0685(7) 0.4816(9) 0.0275(13) Uani 0.507(2) 1 d PGU A 1
O3 O 0.0681(7) -0.0699(10) 0.6075(8) 0.0286(14) Uani 0.507(2) 1 d PGU A 1
O4 O 0.2237(6) -0.3050(7) 0.4833(8) 0.0263(17) Uani 0.507(2) 1 d PGU A 1
Nb2' Nb 0.08859(12) 0.04522(17) 0.59626(13) 0.0180(5) Uani 0.493(2) 1 d PU A 2
Cl6' Cl 0.1834(4) -0.0046(6) 0.7349(4) 0.0354(13) Uani 0.493(2) 1 d PU A 2
Cl7' Cl 0.0323(11) 0.0791(19) 0.4306(7) 0.0255(19) Uani 0.493(2) 1 d PU A 2
Cl8' Cl -0.0423(4) -0.0878(6) 0.6426(5) 0.0301(12) Uani 0.493(2) 1 d PU A 2
C1' C 0.2341(4) -0.1239(7) 0.4797(5) 0.0261(15) Uani 0.493(2) 1 d PGU A 2
C2' C 0.2826(5) 0.0199(7) 0.4724(6) 0.0280(17) Uani 0.493(2) 1 d PGDU A 2
H2'1 H 0.3456 0.0189 0.5079 0.034 Uiso 0.493(2) 1 calc PR A 2
H2'2 H 0.2943 0.0447 0.4013 0.034 Uiso 0.493(2) 1 calc PR A 2
C3' C 0.2684(7) 0.2469(7) 0.5443(8) 0.047(3) Uani 0.493(2) 1 d PGDU A 2
H3'1 H 0.2228 0.3130 0.5751 0.070 Uiso 0.493(2) 1 calc PR A 2
H3'2 H 0.2963 0.2890 0.4837 0.070 Uiso 0.493(2) 1 calc PR A 2
H3'3 H 0.3204 0.2251 0.5920 0.070 Uiso 0.493(2) 1 calc PR A 2
C4' C 0.2400(8) -0.3583(7) 0.4279(9) 0.025(3) Uani 0.493(2) 1 d PGU A 2
H4'1 H 0.2805 -0.4180 0.3851 0.038 Uiso 0.493(2) 1 calc PR A 2
H4'2 H 0.1734 -0.3578 0.4021 0.038 Uiso 0.493(2) 1 calc PR A 2
H4'3 H 0.2403 -0.3951 0.4966 0.038 Uiso 0.493(2) 1 calc PR A 2
O2' O 0.1644(6) -0.1385(8) 0.5366(8) 0.0268(14) Uani 0.493(2) 1 d PGU A 2
O3' O 0.2182(5) 0.1202(7) 0.5180(6) 0.0272(14) Uani 0.493(2) 1 d PGU A 2
O4' O 0.2782(6) -0.2156(8) 0.4277(7) 0.0257(16) Uani 0.493(2) 1 d PGU A 2

loop_
_atom_site_aniso_label
_atom_site_aniso_U_11
_atom_site_aniso_U_22
_atom_site_aniso_U_33
_atom_site_aniso_U_23
_atom_site_aniso_U_13
_atom_site_aniso_U_12
Nb1 0.0276(4) 0.0221(4) 0.0184(4) -0.0055(4) -0.0059(4) 0.0066(4)
Cl1 0.0217(11) 0.0380(14) 0.0310(16) -0.0062(11) -0.0037(11) 0.0057(10)
Cl2 0.0365(13) 0.0333(13) 0.0428(15) -0.0068(14) -0.0107(14) -0.0101(11)
Cl3 0.058(2) 0.0310(15) 0.0377(16) 0.0120(12) -0.0267(14) -0.0071(13)
Cl4 0.0393(16) 0.069(2) 0.0251(13) 0.0117(14) -0.0013(13) 0.0068(14)
Cl5 0.070(2) 0.0225(13) 0.0430(16) -0.0077(12) 0.0233(16) 0.0059(13)
O1 0.017(3) 0.030(2) 0.047(3) -0.021(2) -0.006(2) 0.004(2)
Nb2 0.0188(8) 0.0189(9) 0.0208(9) 0.0000(8) 0.0038(7) 0.0017(7)
Cl6 0.038(5) 0.028(4) 0.026(4) 0.001(4) -0.006(4) -0.001(3)
Cl7 0.028(2) 0.052(3) 0.023(2) -0.002(2) -0.0016(19) 0.015(2)
Cl8 0.023(2) 0.020(2) 0.044(3) 0.000(2) 0.009(2) -0.0037(19)
C1 0.029(3) 0.023(2) 0.029(3) 0.002(3) 0.003(3) 0.002(2)
C2 0.034(3) 0.024(3) 0.032(4) 0.004(3) 0.006(3) 0.001(3)
C3 0.032(5) 0.026(6) 0.037(7) 0.001(6) 0.012(5) -0.006(4)
C4 0.031(5) 0.029(6) 0.031(6) 0.002(5) 0.006(5) -0.003(5)
O2 0.030(3) 0.021(3) 0.031(3) 0.000(3) 0.003(2) 0.003(2)
O3 0.031(3) 0.024(3) 0.031(3) 0.004(3) 0.008(3) 0.001(3)
O4 0.027(4) 0.024(3) 0.028(4) 0.006(3) 0.002(3) 0.002(3)
Nb2' 0.0171(9) 0.0157(9) 0.0211(9) 0.0001(8) 0.0048(7) 0.0007(7)
Cl6' 0.033(3) 0.047(3) 0.026(2) -0.004(2) -0.005(2) 0.012(2)
Cl7' 0.028(4) 0.027(4) 0.022(4) 0.001(3) 0.006(3) -0.002(3)
Cl8' 0.029(2) 0.029(3) 0.032(3) 0.003(2) 0.008(2) -0.007(2)
C1' 0.026(3) 0.023(3) 0.029(3) 0.001(3) 0.002(3) 0.005(3)
C2' 0.028(3) 0.025(3) 0.031(4) -0.001(3) 0.007(3) 0.003(3)
C3' 0.042(6) 0.028(5) 0.071(7) -0.008(6) 0.012(6) -0.012(4)
C4' 0.025(6) 0.024(4) 0.027(6) 0.002(5) -0.004(6) 0.000(5)
O2' 0.028(3) 0.022(3) 0.030(3) -0.001(3) 0.005(3) 0.003(2)
O3' 0.025(3) 0.023(3) 0.034(3) -0.003(3) 0.009(2) -0.002(3)
O4' 0.026(3) 0.024(3) 0.026(3) 0.003(3) 0.003(3) 0.001(3)

loop_
_atom_type_symbol
_atom_type_description
_atom_type_scat_dispersion_real
_atom_type_scat_dispersion_imag
_atom_type_scat_source
C C 0.0033 0.0016 'International Tables Vol C Tables 4.2.6.8 and 6.1.1.4'
H H 0.0000 0.0000 'International Tables Vol C Tables 4.2.6.8 and 6.1.1.4'
O O 0.0106 0.0060 'International Tables Vol C Tables 4.2.6.8 and 6.1.1.4'
Cl Cl 0.1484 0.1585 'International Tables Vol C Tables 4.2.6.8 and 6.1.1.4'
Nb Nb -2.0727 0.6215 'International Tables Vol C Tables 4.2.6.8 and 6.1.1.4'

loop_
_geom_angle_atom_site_label_1
_geom_angle_atom_site_label_2
_geom_angle_atom_site_label_3
_geom_angle
_geom_angle_site_symmetry_1
_geom_angle_site_symmetry_3
_geom_angle_publ_flag
O1 Nb1 Cl5 178.9(2) . . ?
O1 Nb1 Cl3 84.9(2) . . ?
Cl5 Nb1 Cl3 96.06(12) . . ?
O1 Nb1 Cl4 83.9(2) . . ?
Cl5 Nb1 Cl4 95.14(12) . . ?
Cl3 Nb1 Cl4 168.79(12) . . ?
O1 Nb1 Cl2 84.51(19) . . ?
Cl5 Nb1 Cl2 95.91(11) . . ?
Cl3 Nb1 Cl2 89.26(11) . . ?
Cl4 Nb1 Cl2 90.27(12) . . ?
O1 Nb1 Cl1 84.39(18) . . ?
Cl5 Nb1 Cl1 95.21(11) . . ?
Cl3 Nb1 Cl1 88.73(10) . . ?
Cl4 Nb1 Cl1 89.58(10) . . ?
Cl2 Nb1 Cl1 168.85(10) . . ?
Nb2' O1 Nb2 40.26(16) . . ?
Nb2' O1 Nb1 157.4(4) . . ?
Nb2 O1 Nb1 161.0(4) . . ?
O1 Nb2 O2 157.7(3) . . ?
O1 Nb2 O3 86.9(3) . . ?
O2 Nb2 O3 70.8(2) . . ?
O1 Nb2 Cl8 108.2(3) . . ?
O2 Nb2 Cl8 93.8(2) . . ?
O3 Nb2 Cl8 163.6(2) . . ?
O1 Nb2 Cl6 99.7(5) . . ?
O2 Nb2 Cl6 80.6(6) . . ?
O3 Nb2 Cl6 86.3(4) . . ?
Cl8 Nb2 Cl6 97.1(3) . . ?
O1 Nb2 Cl7 90.8(3) . . ?
O2 Nb2 Cl7 83.9(4) . . ?
O3 Nb2 Cl7 78.9(3) . . ?
Cl8 Nb2 Cl7 94.2(2) . . ?
Cl6 Nb2 Cl7 161.4(5) . . ?
O2 C1 O4 129.1 . . ?
O2 C1 C2 118.8 . . ?
O4 C1 C2 111.9 . . ?
O3 C2 C1 107.4 . . ?
O3 C2 H2A 110.2 . . ?
C1 C2 H2A 110.2 . . ?
O3 C2 H2B 110.2 . . ?
C1 C2 H2B 110.2 . . ?
H2A C2 H2B 108.5 . . ?
O3 C3 H3A 109.5 . . ?
O3 C3 H3B 109.5 . . ?
H3A C3 H3B 109.5 . . ?
O3 C3 H3C 109.5 . . ?
H3A C3 H3C 109.5 . . ?
H3B C3 H3C 109.5 . . ?
O4 C4 H4A 109.5 . . ?
O4 C4 H4B 109.5 . . ?
H4A C4 H4B 109.5 . . ?
O4 C4 H4C 109.5 . . ?
H4A C4 H4C 109.5 . . ?
H4B C4 H4C 109.5 . . ?
C1 O2 Nb2 122.0(3) . . ?
C3 O3 C2 111.3 . . ?
C3 O3 Nb2 121.4(3) . . ?
C2 O3 Nb2 119.4(3) . . ?
C1 O4 C4 117.9 . . ?
O1 Nb2' O2' 160.3(3) . . ?
O1 Nb2' O3' 87.9(3) . . ?
O2' Nb2' O3' 72.42(19) . . ?
O1 Nb2' Cl8' 107.5(3) . . ?
O2' Nb2' Cl8' 91.8(2) . . ?
O3' Nb2' Cl8' 162.3(3) . . ?
O1 Nb2' Cl6' 99.4(3) . . ?
O2' Nb2' Cl6' 81.7(4) . . ?
O3' Nb2' Cl6' 89.2(2) . . ?
Cl8' Nb2' Cl6' 96.7(2) . . ?
O1 Nb2' Cl7' 89.0(5) . . ?
O2' Nb2' Cl7' 85.8(6) . . ?
O3' Nb2' Cl7' 77.2(4) . . ?
Cl8' Nb2' Cl7' 93.9(4) . . ?
Cl6' Nb2' Cl7' 163.8(4) . . ?
O2' C1' O4' 129.1 . . ?
O2' C1' C2' 118.8 . . ?
O4' C1' C2' 111.9 . . ?
O3' C2' C1' 107.4 . . ?
O3' C2' H2'1 110.2 . . ?
C1' C2' H2'1 110.2 . . ?
O3' C2' H2'2 110.2 . . ?
C1' C2' H2'2 110.2 . . ?
H2'1 C2' H2'2 108.5 . . ?
O3' C3' H3'1 109.5 . . ?
O3' C3' H3'2 109.5 . . ?
H3'1 C3' H3'2 109.5 . . ?
O3' C3' H3'3 109.5 . . ?
H3'1 C3' H3'3 109.5 . . ?
H3'2 C3' H3'3 109.5 . . ?
O4' C4' H4'1 109.5 . . ?
O4' C4' H4'2 109.5 . . ?
H4'1 C4' H4'2 109.5 . . ?
O4' C4' H4'3 109.5 . . ?
H4'1 C4' H4'3 109.5 . . ?
H4'2 C4' H4'3 109.5 . . ?
C1' O2' Nb2' 120.4(3) . . ?
C3' O3' C2' 111.3 . . ?
C3' O3' Nb2' 123.5(3) . . ?
C2' O3' Nb2' 119.2(3) . . ?
C1' O4' C4' 117.9 . . ?

loop_
_geom_bond_atom_site_label_1
_geom_bond_atom_site_label_2
_geom_bond_distance
_geom_bond_site_symmetry_2
_geom_bond_publ_flag
Nb1 O1 2.135(7) . ?
Nb1 Cl5 2.265(3) . ?
Nb1 Cl3 2.321(3) . ?
Nb1 Cl4 2.322(3) . ?
Nb1 Cl2 2.324(3) . ?
Nb1 Cl1 2.331(3) . ?
O1 Nb2' 1.779(7) . ?
O1 Nb2 1.805(7) . ?
Nb2 O2 2.219(8) . ?
Nb2 O3 2.245(10) . ?
Nb2 Cl8 2.257(5) . ?
Nb2 Cl6 2.317(12) . ?
Nb2 Cl7 2.357(5) . ?
C1 O2 1.2331 . ?
C1 O4 1.2702 . ?
C1 C2 1.5269 . ?
C2 O3 1.4390 . ?
C2 H2A 0.9900 . ?
C2 H2B 0.9900 . ?
C3 O3 1.4345 . ?
C3 H3A 0.9800 . ?
C3 H3B 0.9800 . ?
C3 H3C 0.9800 . ?
C4 O4 1.4580 . ?
C4 H4A 0.9800 . ?
C4 H4B 0.9800 . ?
C4 H4C 0.9800 . ?
Nb2' O2' 2.188(8) . ?
Nb2' O3' 2.190(9) . ?
Nb2' Cl8' 2.290(6) . ?
Nb2' Cl6' 2.312(5) . ?
Nb2' Cl7' 2.362(10) . ?
C1' O2' 1.2331 . ?
C1' O4' 1.2702 . ?
C1' C2' 1.5269 . ?
C2' O3' 1.4390 . ?
C2' H2'1 0.9900 . ?
C2' H2'2 0.9900 . ?
C3' O3' 1.4345 . ?
C3' H3'1 0.9800 . ?
C3' H3'2 0.9800 . ?
C3' H3'3 0.9800 . ?
C4' O4' 1.4581 . ?
C4' H4'1 0.9800 . ?
C4' H4'2 0.9800 . ?
C4' H4'3 0.9800 . ?

loop_
_geom_torsion_atom_site_label_1
_geom_torsion_atom_site_label_2
_geom_torsion_atom_site_label_3
_geom_torsion_atom_site_label_4
_geom_torsion
_geom_torsion_site_symmetry_1
_geom_torsion_site_symmetry_2
_geom_torsion_site_symmetry_3
_geom_torsion_site_symmetry_4
_geom_torsion_publ_flag
Cl5 Nb1 O1 Nb2' -123(11) . . . . ?
Cl3 Nb1 O1 Nb2' 34.6(10) . . . . ?
Cl4 Nb1 O1 Nb2' -144.8(10) . . . . ?
Cl2 Nb1 O1 Nb2' 124.3(10) . . . . ?
Cl1 Nb1 O1 Nb2' -54.7(10) . . . . ?
Cl5 Nb1 O1 Nb2 86(11) . . . . ?
Cl3 Nb1 O1 Nb2 -116.8(13) . . . . ?
Cl4 Nb1 O1 Nb2 63.8(13) . . . . ?
Cl2 Nb1 O1 Nb2 -27.0(13) . . . . ?
Cl1 Nb1 O1 Nb2 154.0(13) . . . . ?
Nb2' O1 Nb2 O2 -0.9(11) . . . . ?
Nb1 O1 Nb2 O2 162.6(12) . . . . ?
Nb2' O1 Nb2 O3 2.2(3) . . . . ?
Nb1 O1 Nb2 O3 165.7(13) . . . . ?
Nb2' O1 Nb2 Cl8 -171.2(2) . . . . ?
Nb1 O1 Nb2 Cl8 -7.8(14) . . . . ?
Nb2' O1 Nb2 Cl6 87.9(4) . . . . ?
Nb1 O1 Nb2 Cl6 -108.6(13) . . . . ?
Nb2' O1 Nb2 Cl7 -76.6(2) . . . . ?
Nb1 O1 Nb2 Cl7 86.8(13) . . . . ?
O2 C1 C2 O3 -14.4 . . . . ?
O4 C1 C2 O3 169.7 . . . . ?
O4 C1 O2 Nb2 -173.9(7) . . . . ?
C2 C1 O2 Nb2 11.0(7) . . . . ?
O1 Nb2 O2 C1 0.2(17) . . . . ?
O3 Nb2 O2 C1 -3.1(8) . . . . ?
Cl8 Nb2 O2 C1 171.0(8) . . . . ?
Cl6 Nb2 O2 C1 -92.4(9) . . . . ?
Cl7 Nb2 O2 C1 77.3(8) . . . . ?
C1 C2 O3 C3 161.2 . . . . ?
C1 C2 O3 Nb2 11.8(7) . . . . ?
O1 Nb2 O3 C3 29.1(4) . . . . ?
O2 Nb2 O3 C3 -152.16(12) . . . . ?
Cl8 Nb2 O3 C3 -173.4(12) . . . . ?
Cl6 Nb2 O3 C3 -70.8(5) . . . . ?
Cl7 Nb2 O3 C3 120.5(3) . . . . ?
O1 Nb2 O3 C2 175.4(6) . . . . ?
O2 Nb2 O3 C2 -5.9(8) . . . . ?
Cl8 Nb2 O3 C2 -27.1(15) . . . . ?
Cl6 Nb2 O3 C2 75.5(7) . . . . ?
Cl7 Nb2 O3 C2 -93.2(5) . . . . ?
O2 C1 O4 C4 4.4 . . . . ?
C2 C1 O4 C4 179.8 . . . . ?
Nb2 O1 Nb2' O2' 9.1(12) . . . . ?
Nb1 O1 Nb2' O2' -157.0(11) . . . . ?
Nb2 O1 Nb2' O3' 11.8(2) . . . . ?
Nb1 O1 Nb2' O3' -154.2(10) . . . . ?
Nb2 O1 Nb2' Cl8' -159.3(2) . . . . ?
Nb1 O1 Nb2' Cl8' 34.7(11) . . . . ?
Nb2 O1 Nb2' Cl6' 100.6(2) . . . . ?
Nb1 O1 Nb2' Cl6' -65.4(10) . . . . ?
Nb2 O1 Nb2' Cl7' -65.4(4) . . . . ?
Nb1 O1 Nb2' Cl7' 128.5(10) . . . . ?
O2' C1' C2' O3' -14.4 . . . . ?
O4' C1' C2' O3' 169.7 . . . . ?
O4' C1' O2' Nb2' -169.5(6) . . . . ?
C2' C1' O2' Nb2' 15.4(6) . . . . ?
O1 Nb2' O2' C1' -5.3(18) . . . . ?
O3' Nb2' O2' C1' -8.1(7) . . . . ?
Cl8' Nb2' O2' C1' 163.6(7) . . . . ?
Cl6' Nb2' O2' C1' -99.9(7) . . . . ?
Cl7' Nb2' O2' C1' 69.8(8) . . . . ?
C1' C2' O3' C3' 161.2 . . . . ?
C1' C2' O3' Nb2' 7.3(6) . . . . ?
O1 Nb2' O3' C3' 29.6(4) . . . . ?
O2' Nb2' O3' C3' -151.40(11) . . . . ?
Cl8' Nb2' O3' C3' -179.6(9) . . . . ?
Cl6' Nb2' O3' C3' -69.8(3) . . . . ?
Cl7' Nb2' O3' C3' 119.0(5) . . . . ?
O1 Nb2' O3' C2' -179.9(5) . . . . ?
O2' Nb2' O3' C2' -0.9(7) . . . . ?
Cl8' Nb2' O3' C2' -29.0(12) . . . . ?
Cl6' Nb2' O3' C2' 80.7(5) . . . . ?
Cl7' Nb2' O3' C2' -90.5(7) . . . . ?
O2' C1' O4' C4' 4.4 . . . . ?
C2' C1' O4' C4' 179.8 . . . . ?
